data_4502344
loop_
_publ_author_name
'Huang, Fu-Ping'
'Tian, Jin-Lei'
'Gu, Wen'
'Liu, Xin'
'Yan, Shi-Ping'
'Liao, Dai-Zheng'
'Cheng, Peng'

_publ_section_title
;
 Co(II) Coordination Polymers: Positional Isomeric Effect, Structural and
 Magnetic Diversification
;
_journal_issue 3
_journal_name_full 'Crystal Growth &amp; Design'
_journal_page_first 1145
_journal_paper_doi 10.1021/cg901014r
_journal_volume 10
_journal_year 2010
_chemical_formula_sum 'C20 H12 Cl Co N5 O4'
_chemical_formula_weight 480.73
_chemical_name_systematic
; 
 ? 
;
_space_group_IT_number 14
_symmetry_cell_setting monoclinic
_symmetry_space_group_name_Hall '-P 2yn'
_symmetry_space_group_name_H-M 'P 1 21/n 1'
_atom_sites_solution_hydrogens geom
_atom_sites_solution_primary direct
_atom_sites_solution_secondary difmap
_audit_creation_method SHELXL-97
_cell_angle_alpha 90.00
_cell_angle_beta 97.33(3)
_cell_angle_gamma 90.00
_cell_formula_units_Z 4
_cell_length_a 7.7030(15)
_cell_length_b 19.216(4)
_cell_length_c 12.647(3)
_cell_measurement_temperature 293(2)
_cell_measurement_theta_max 25.50
_cell_volume 1856.7(7)
_computing_structure_refinement 'SHELXL-97 (Sheldrick, 1997)'
_computing_structure_solution 'SHELXS-97 (Sheldrick, 1990)'
_diffrn_ambient_temperature 293(2)
_diffrn_measured_fraction_theta_full 0.995
_diffrn_measured_fraction_theta_max 0.995
_diffrn_radiation_monochromator graphite
_diffrn_radiation_source 'fine-focus sealed tube'
_diffrn_radiation_type MoK\a
_diffrn_radiation_wavelength 0.71073
_diffrn_reflns_av_R_equivalents 0.0744
_diffrn_reflns_av_sigmaI/netI 0.0754
_diffrn_reflns_limit_h_max 9
_diffrn_reflns_limit_h_min -7
_diffrn_reflns_limit_k_max 23
_diffrn_reflns_limit_k_min -23
_diffrn_reflns_limit_l_max 15
_diffrn_reflns_limit_l_min -15
_diffrn_reflns_number 11004
_diffrn_reflns_theta_full 25.50
_diffrn_reflns_theta_max 25.50
_diffrn_reflns_theta_min 3.13
_exptl_absorpt_coefficient_mu 1.110
_exptl_absorpt_correction_T_max 0.875
_exptl_absorpt_correction_T_min 0.766
_exptl_absorpt_correction_type multi-scan
_exptl_absorpt_process_details sadabs
_exptl_crystal_colour red
_exptl_crystal_density_diffrn 1.720
_exptl_crystal_density_method 'not measured'
_exptl_crystal_description block
_exptl_crystal_F_000 1122
_exptl_crystal_size_max 0.40
_exptl_crystal_size_mid 0.20
_exptl_crystal_size_min 0.12
_refine_diff_density_max 0.404
_refine_diff_density_min -0.331
_refine_diff_density_rms 0.076
_refine_ls_extinction_method none
_refine_ls_goodness_of_fit_ref 1.078
_refine_ls_hydrogen_treatment mixed
_refine_ls_matrix_type full
_refine_ls_number_parameters 284
_refine_ls_number_reflns 3441
_refine_ls_number_restraints 0
_refine_ls_restrained_S_all 1.078
_refine_ls_R_factor_all 0.1086
_refine_ls_R_factor_gt 0.0731
_refine_ls_shift/su_max 0.000
_refine_ls_shift/su_mean 0.000
_refine_ls_structure_factor_coef Fsqd
_refine_ls_weighting_details 'calc w=1/[\s^2^(Fo^2^)+(0.0221P)^2^+5.6436P] where P=(Fo^2^+2Fc^2^)/3'
_refine_ls_weighting_scheme calc
_refine_ls_wR_factor_gt 0.1092
_refine_ls_wR_factor_ref 0.1196
_reflns_number_gt 2613
_reflns_number_total 3441
_reflns_threshold_expression >2sigma(I)
_cod_data_source_file cg901014r_si_004.cif
_cod_data_source_block aa
_cod_original_cell_volume 1856.7(6)
_cod_original_sg_symbol_H-M p21/n
_cod_database_code 4502344

loop_
_symmetry_equiv_pos_as_xyz
'x, y, z'
'-x+1/2, y+1/2, -z+1/2'
'-x, -y, -z'
'x-1/2, -y-1/2, z-1/2'

loop_
_atom_site_label
_atom_site_type_symbol
_atom_site_fract_x
_atom_site_fract_y
_atom_site_fract_z
_atom_site_U_iso_or_equiv
_atom_site_adp_type
_atom_site_occupancy
_atom_site_symmetry_multiplicity
_atom_site_calc_flag
_atom_site_refinement_flags
N5 N 1.0443(5) 0.0259(2) 0.8177(3) 0.0276(10) Uani 1 1 d .
C18 C 1.0476(6) -0.0330(3) 0.7615(4) 0.0295(12) Uani 1 1 d .
H18 H 1.1151 -0.0697 0.7919 0.035 Uiso 1 1 calc R
C17 C 0.9568(6) -0.0427(3) 0.6610(4) 0.0301(12) Uani 1 1 d .
H17 H 0.9631 -0.0848 0.6257 0.036 Uiso 1 1 calc R
C16 C 0.8563(6) 0.0114(3) 0.6139(4) 0.0244(11) Uani 1 1 d .
O3 O 0.7326(4) 0.04392(16) -0.0091(3) 0.0317(9) Uani 1 1 d .
O4 O 0.9833(4) 0.10343(17) 0.0077(3) 0.0321(9) Uani 1 1 d .
C4 C 0.8186(7) 0.0993(3) 0.0000(3) 0.0264(12) Uani 1 1 d .
Co1 Co 0.19404(9) 0.05286(3) -0.02974(5) 0.02447(19) Uani 1 1 d .
Cl1 Cl 0.2906(2) 0.26225(10) -0.12386(15) 0.0716(6) Uani 1 1 d .
O2 O 0.5499(5) 0.1275(2) -0.2224(3) 0.0382(9) Uani 1 1 d .
N1 N 0.3202(5) 0.0939(2) 0.1188(3) 0.0280(10) Uani 1 1 d .
N4 N 0.6224(5) -0.0300(2) 0.3653(3) 0.0299(11) Uani 1 1 d .
N2 N 0.6695(5) 0.0633(2) 0.4623(3) 0.0285(10) Uani 1 1 d .
C2 C 0.5627(6) 0.1785(3) -0.0544(4) 0.0247(11) Uani 1 1 d .
C13 C 0.4220(6) 0.0556(3) 0.1905(4) 0.0278(11) Uani 1 1 d .
H13 H 0.4564 0.0115 0.1710 0.033 Uiso 1 1 calc R
N3 N 0.7282(5) -0.0516(2) 0.4535(3) 0.0318(10) Uani 1 1 d .
C1 C 0.4820(7) 0.1286(3) -0.1396(4) 0.0273(12) Uani 1 1 d .
C15 C 0.7518(6) 0.0068(3) 0.5085(4) 0.0254(11) Uani 1 1 d .
C19 C 0.8539(6) 0.0729(3) 0.6703(4) 0.0281(12) Uani 1 1 d .
H19 H 0.7885 0.1106 0.6413 0.034 Uiso 1 1 calc R
C12 C 0.4781(6) 0.0796(3) 0.2930(4) 0.0250(12) Uani 1 1 d .
C14 C 0.5882(6) 0.0380(3) 0.3722(4) 0.0256(12) Uani 1 1 d .
C20 C 0.9495(7) 0.0779(3) 0.7703(4) 0.0300(12) Uani 1 1 d .
H20 H 0.9477 0.1199 0.8065 0.036 Uiso 1 1 calc R
O1 O 0.3533(5) 0.0924(2) -0.1229(3) 0.0409(10) Uani 1 1 d .
C8 C 0.4833(7) 0.2427(3) -0.0433(4) 0.0350(13) Uani 1 1 d .
C11 C 0.4281(7) 0.1454(3) 0.3205(4) 0.0337(13) Uani 1 1 d .
H11 H 0.4615 0.1623 0.3889 0.040 Uiso 1 1 calc R
C7 C 0.5563(8) 0.2924(3) 0.0281(5) 0.0455(16) Uani 1 1 d .
H7 H 0.5006 0.3350 0.0336 0.055 Uiso 1 1 calc R
C9 C 0.2789(7) 0.1582(3) 0.1462(4) 0.0343(13) Uani 1 1 d .
H9 H 0.2134 0.1859 0.0955 0.041 Uiso 1 1 calc R
C6 C 0.7109(9) 0.2786(3) 0.0905(5) 0.0506(17) Uani 1 1 d .
H6 H 0.7595 0.3112 0.1399 0.061 Uiso 1 1 calc R
C3 C 0.7223(6) 0.1663(2) 0.0083(4) 0.0261(12) Uani 1 1 d .
C5 C 0.7936(7) 0.2166(3) 0.0797(4) 0.0397(14) Uani 1 1 d .
H5 H 0.9000 0.2078 0.1211 0.048 Uiso 1 1 calc R
C10 C 0.3287(7) 0.1857(3) 0.2463(4) 0.0377(14) Uani 1 1 d .
H10 H 0.2957 0.2305 0.2631 0.045 Uiso 1 1 calc R
H4A H 0.582(6) -0.059(3) 0.317(4) 0.034(15) Uiso 1 1 d .

loop_
_atom_site_aniso_label
_atom_site_aniso_U_11
_atom_site_aniso_U_22
_atom_site_aniso_U_33
_atom_site_aniso_U_23
_atom_site_aniso_U_13
_atom_site_aniso_U_12
N5 0.027(2) 0.037(3) 0.017(2) 0.0000(19) -0.0050(18) -0.0007(19)
C18 0.028(3) 0.037(3) 0.022(3) 0.004(2) -0.001(2) 0.003(2)
C17 0.035(3) 0.033(3) 0.021(3) -0.005(2) -0.002(2) -0.003(2)
C16 0.022(3) 0.039(3) 0.011(3) 0.002(2) 0.000(2) -0.006(2)
O3 0.035(2) 0.0199(19) 0.037(2) -0.0029(16) -0.0080(16) -0.0010(15)
O4 0.025(2) 0.039(2) 0.030(2) -0.0093(17) -0.0052(16) 0.0070(16)
C4 0.035(3) 0.032(3) 0.010(3) 0.003(2) -0.009(2) 0.007(2)
Co1 0.0244(4) 0.0284(4) 0.0190(4) -0.0002(3) -0.0035(3) 0.0015(3)
Cl1 0.0654(12) 0.0763(13) 0.0653(12) -0.0106(10) -0.0215(9) 0.0417(10)
O2 0.036(2) 0.055(3) 0.024(2) -0.0084(18) 0.0084(18) -0.0038(18)
N1 0.030(3) 0.031(3) 0.020(2) 0.0000(19) -0.0072(19) -0.0004(19)
N4 0.034(3) 0.039(3) 0.013(2) -0.005(2) -0.0120(19) -0.002(2)
N2 0.032(3) 0.037(3) 0.014(2) -0.0008(19) -0.0055(18) -0.002(2)
C2 0.027(3) 0.030(3) 0.018(3) 0.002(2) 0.004(2) 0.002(2)
C13 0.022(3) 0.035(3) 0.026(3) 0.000(2) -0.002(2) 0.002(2)
N3 0.032(3) 0.041(3) 0.020(2) 0.002(2) -0.0049(18) 0.001(2)
C1 0.023(3) 0.033(3) 0.024(3) 0.002(2) -0.005(2) 0.006(2)
C15 0.022(3) 0.037(3) 0.017(3) 0.000(2) 0.002(2) -0.004(2)
C19 0.029(3) 0.035(3) 0.019(3) 0.004(2) -0.003(2) 0.001(2)
C12 0.020(3) 0.037(3) 0.016(3) -0.002(2) -0.003(2) -0.006(2)
C14 0.021(3) 0.038(3) 0.018(3) 0.002(2) 0.002(2) 0.000(2)
C20 0.039(3) 0.031(3) 0.019(3) 0.001(2) -0.001(2) -0.003(2)
O1 0.031(2) 0.064(3) 0.028(2) -0.0028(19) 0.0032(17) -0.0195(19)
C8 0.037(3) 0.044(3) 0.023(3) 0.004(2) 0.002(2) 0.015(3)
C11 0.035(3) 0.042(3) 0.022(3) -0.006(2) -0.008(2) -0.003(3)
C7 0.069(5) 0.029(3) 0.038(4) -0.003(3) 0.004(3) 0.014(3)
C9 0.035(3) 0.032(3) 0.032(3) 0.005(2) -0.010(2) -0.006(2)
C6 0.072(5) 0.034(4) 0.043(4) -0.013(3) -0.005(3) -0.001(3)
C3 0.028(3) 0.024(3) 0.026(3) 0.001(2) 0.002(2) -0.002(2)
C5 0.039(4) 0.036(3) 0.041(4) -0.007(3) -0.008(3) -0.001(3)
C10 0.048(4) 0.026(3) 0.036(3) -0.008(2) -0.007(3) 0.001(2)

loop_
_atom_type_symbol
_atom_type_description
_atom_type_scat_dispersion_real
_atom_type_scat_dispersion_imag
_atom_type_scat_source
C C 0.0033 0.0016 'International Tables Vol C Tables 4.2.6.8 and 6.1.1.4'
H H 0.0000 0.0000 'International Tables Vol C Tables 4.2.6.8 and 6.1.1.4'
N N 0.0061 0.0033 'International Tables Vol C Tables 4.2.6.8 and 6.1.1.4'
O O 0.0106 0.0060 'International Tables Vol C Tables 4.2.6.8 and 6.1.1.4'
Cl Cl 0.1484 0.1585 'International Tables Vol C Tables 4.2.6.8 and 6.1.1.4'
Co Co 0.3494 0.9721 'International Tables Vol C Tables 4.2.6.8 and 6.1.1.4'

loop_
_geom_angle_atom_site_label_1
_geom_angle_atom_site_label_2
_geom_angle_atom_site_label_3
_geom_angle
_geom_angle_site_symmetry_1
_geom_angle_site_symmetry_3
_geom_angle_publ_flag
C20 N5 C18 116.1(4) . . ?
C20 N5 Co1 114.7(3) . 1_656 ?
C18 N5 Co1 128.8(3) . 1_656 ?
N5 C18 C17 124.1(5) . . ?
N5 C18 H18 118.0 . . ?
C17 C18 H18 118.0 . . ?
C18 C17 C16 119.0(5) . . ?
C18 C17 H17 120.5 . . ?
C16 C17 H17 120.5 . . ?
C19 C16 C17 117.6(4) . . ?
C19 C16 C15 118.5(4) . . ?
C17 C16 C15 123.9(5) . . ?
C4 O3 Co1 130.0(3) . 3_655 ?
C4 O4 Co1 142.1(3) . 1_655 ?
O3 C4 O4 125.1(5) . . ?
O3 C4 C3 118.5(5) . . ?
O4 C4 C3 116.3(4) . . ?
O1 Co1 O3 109.35(16) . 3_655 y
O1 Co1 O4 122.92(16) . 1_455 y
O3 Co1 O4 127.59(15) 3_655 1_455 y
O1 Co1 N1 97.78(15) . . y
O3 Co1 N1 92.55(14) 3_655 . y
O4 Co1 N1 84.54(14) 1_455 . y
O1 Co1 N5 82.02(15) . 1_454 y
O3 Co1 N5 95.63(14) 3_655 1_454 y
O4 Co1 N5 88.36(14) 1_455 1_454 y
N1 Co1 N5 171.40(15) . 1_454 y
C9 N1 C13 118.2(4) . . ?
C9 N1 Co1 118.0(3) . . ?
C13 N1 Co1 123.3(3) . . ?
C14 N4 N3 110.3(4) . . ?
C14 N4 H4A 129(3) . . ?
N3 N4 H4A 120(3) . . ?
C14 N2 C15 102.7(4) . . ?
C8 C2 C3 117.2(5) . . ?
C8 C2 C1 119.1(4) . . ?
C3 C2 C1 123.4(4) . . ?
N1 C13 C12 122.2(5) . . ?
N1 C13 H13 118.9 . . ?
C12 C13 H13 118.9 . . ?
C15 N3 N4 101.5(4) . . ?
O2 C1 O1 124.5(5) . . ?
O2 C1 C2 115.9(5) . . ?
O1 C1 C2 119.6(5) . . ?
N3 C15 N2 115.4(4) . . ?
N3 C15 C16 123.5(5) . . ?
N2 C15 C16 121.1(4) . . ?
C16 C19 C20 119.4(5) . . ?
C16 C19 H19 120.3 . . ?
C20 C19 H19 120.3 . . ?
C11 C12 C13 118.4(5) . . ?
C11 C12 C14 119.0(4) . . ?
C13 C12 C14 122.7(5) . . ?
N2 C14 N4 110.0(4) . . ?
N2 C14 C12 123.9(5) . . ?
N4 C14 C12 126.2(4) . . ?
N5 C20 C19 123.8(5) . . ?
N5 C20 H20 118.1 . . ?
C19 C20 H20 118.1 . . ?
C1 O1 Co1 152.6(3) . . ?
C7 C8 C2 122.1(5) . . ?
C7 C8 Cl1 118.8(4) . . ?
C2 C8 Cl1 119.1(4) . . ?
C10 C11 C12 119.7(5) . . ?
C10 C11 H11 120.2 . . ?
C12 C11 H11 120.2 . . ?
C6 C7 C8 119.6(5) . . ?
C6 C7 H7 120.2 . . ?
C8 C7 H7 120.2 . . ?
N1 C9 C10 123.0(5) . . ?
N1 C9 H9 118.5 . . ?
C10 C9 H9 118.5 . . ?
C5 C6 C7 119.6(5) . . ?
C5 C6 H6 120.2 . . ?
C7 C6 H6 120.2 . . ?
C5 C3 C2 120.1(5) . . ?
C5 C3 C4 119.1(4) . . ?
C2 C3 C4 120.8(4) . . ?
C6 C5 C3 121.4(5) . . ?
C6 C5 H5 119.3 . . ?
C3 C5 H5 119.3 . . ?
C11 C10 C9 118.5(5) . . ?
C11 C10 H10 120.8 . . ?
C9 C10 H10 120.8 . . ?

loop_
_geom_bond_atom_site_label_1
_geom_bond_atom_site_label_2
_geom_bond_distance
_geom_bond_site_symmetry_2
_geom_bond_publ_flag
N5 C20 1.333(6) . ?
N5 C18 1.338(6) . ?
N5 Co1 2.180(4) 1_656 ?
C18 C17 1.383(6) . ?
C18 H18 0.9300 . ?
C17 C16 1.384(7) . ?
C17 H17 0.9300 . ?
C16 C19 1.382(7) . ?
C16 C15 1.469(6) . ?
O3 C4 1.251(6) . ?
O3 Co1 1.987(3) 3_655 ?
O4 C4 1.263(6) . ?
O4 Co1 2.000(3) 1_655 ?
C4 C3 1.497(7) . ?
Co1 O1 1.959(4) . y
Co1 O3 1.987(3) 3_655 y
Co1 O4 2.000(3) 1_455 y
Co1 N1 2.152(4) . y
Co1 N5 2.180(4) 1_454 y
Cl1 C8 1.731(5) . ?
O2 C1 1.228(6) . ?
N1 C9 1.334(6) . ?
N1 C13 1.340(6) . ?
N4 C14 1.336(6) . ?
N4 N3 1.360(5) . ?
N4 H4A 0.86(5) . ?
N2 C14 1.321(6) . ?
N2 C15 1.353(6) . ?
C2 C8 1.393(7) . ?
C2 C3 1.395(7) . ?
C2 C1 1.514(7) . ?
C13 C12 1.392(6) . ?
C13 H13 0.9300 . ?
N3 C15 1.321(6) . ?
C1 O1 1.252(6) . ?
C19 C20 1.383(6) . ?
C19 H19 0.9300 . ?
C12 C11 1.379(7) . ?
C12 C14 1.465(6) . ?
C20 H20 0.9300 . ?
C8 C7 1.383(8) . ?
C11 C10 1.372(7) . ?
C11 H11 0.9300 . ?
C7 C6 1.368(8) . ?
C7 H7 0.9300 . ?
C9 C10 1.380(7) . ?
C9 H9 0.9300 . ?
C6 C5 1.367(7) . ?
C6 H6 0.9300 . ?
C3 C5 1.386(7) . ?
C5 H5 0.9300 . ?
C10 H10 0.9300 . ?

loop_
_geom_torsion_atom_site_label_1
_geom_torsion_atom_site_label_2
_geom_torsion_atom_site_label_3
_geom_torsion_atom_site_label_4
_geom_torsion
_geom_torsion_site_symmetry_1
C20 N5 C18 C17 -1.6(7) .
Co1 N5 C18 C17 -174.7(4) 1_656
N5 C18 C17 C16 0.4(8) .
C18 C17 C16 C19 0.6(7) .
C18 C17 C16 C15 -178.8(5) .
Co1 O3 C4 O4 21.7(7) 3_655
Co1 O3 C4 C3 -154.8(3) 3_655
Co1 O4 C4 O3 25.6(8) 1_655
Co1 O4 C4 C3 -157.8(4) 1_655
O1 Co1 N1 C9 84.8(4) .
O3 Co1 N1 C9 -165.2(4) 3_655
O4 Co1 N1 C9 -37.7(4) 1_455
N5 Co1 N1 C9 -3.2(13) 1_454
O1 Co1 N1 C13 -103.1(4) .
O3 Co1 N1 C13 6.8(4) 3_655
O4 Co1 N1 C13 134.4(4) 1_455
N5 Co1 N1 C13 168.8(9) 1_454
C9 N1 C13 C12 3.1(7) .
Co1 N1 C13 C12 -168.9(4) .
C14 N4 N3 C15 -0.5(5) .
C8 C2 C1 O2 99.4(6) .
C3 C2 C1 O2 -74.6(6) .
C8 C2 C1 O1 -80.1(6) .
C3 C2 C1 O1 105.9(6) .
N4 N3 C15 N2 0.1(5) .
N4 N3 C15 C16 178.8(4) .
C14 N2 C15 N3 0.3(6) .
C14 N2 C15 C16 -178.4(4) .
C19 C16 C15 N3 -171.7(5) .
C17 C16 C15 N3 7.7(8) .
C19 C16 C15 N2 6.9(7) .
C17 C16 C15 N2 -173.7(5) .
C17 C16 C19 C20 -0.3(7) .
C15 C16 C19 C20 179.1(5) .
N1 C13 C12 C11 -0.8(7) .
N1 C13 C12 C14 179.5(4) .
C15 N2 C14 N4 -0.6(5) .
C15 N2 C14 C12 179.6(5) .
N3 N4 C14 N2 0.7(6) .
N3 N4 C14 C12 -179.5(4) .
C11 C12 C14 N2 -12.7(7) .
C13 C12 C14 N2 167.0(5) .
C11 C12 C14 N4 167.6(5) .
C13 C12 C14 N4 -12.7(8) .
C18 N5 C20 C19 1.9(7) .
Co1 N5 C20 C19 175.9(4) 1_656
C16 C19 C20 N5 -1.0(8) .
O2 C1 O1 Co1 167.0(5) .
C2 C1 O1 Co1 -13.5(11) .
O3 Co1 O1 C1 -98.2(8) 3_655
O4 Co1 O1 C1 85.8(8) 1_455
N1 Co1 O1 C1 -2.7(8) .
N5 Co1 O1 C1 168.6(8) 1_454
C3 C2 C8 C7 -1.3(8) .
C1 C2 C8 C7 -175.7(5) .
C3 C2 C8 Cl1 176.8(4) .
C1 C2 C8 Cl1 2.4(7) .
C13 C12 C11 C10 -1.4(8) .
C14 C12 C11 C10 178.3(5) .
C2 C8 C7 C6 -0.2(9) .
Cl1 C8 C7 C6 -178.4(5) .
C13 N1 C9 C10 -3.4(8) .
Co1 N1 C9 C10 169.1(4) .
C8 C7 C6 C5 1.6(9) .
C8 C2 C3 C5 1.4(7) .
C1 C2 C3 C5 175.6(5) .
C8 C2 C3 C4 -178.8(5) .
C1 C2 C3 C4 -4.6(7) .
O3 C4 C3 C5 139.2(5) .
O4 C4 C3 C5 -37.7(7) .
O3 C4 C3 C2 -40.6(7) .
O4 C4 C3 C2 142.5(5) .
C7 C6 C5 C3 -1.4(9) .
C2 C3 C5 C6 -0.1(8) .
C4 C3 C5 C6 -179.9(5) .
C12 C11 C10 C9 1.2(8) .
N1 C9 C10 C11 1.2(8) .
